data_4302682
loop_
_publ_author_name
'Liam Balloch'
'Allison M. Drummond'
'Pablo Garc\'ia-\'Alvarez'
'David V. Graham'
'Alan R. Kennedy'
'Jan Klett'
'Robert E. Mulvey'
'Charles T. O'Hara'
'Philip J. A. Rodger'
'Iain D. Rushworth'

_publ_section_title
;
Structural Variations within Group 1
(Li-Cs)+(2,2,6,6-Tetramethyl-1-piperidinyloxy)-Complexes Made via
Metallic Reduction of the Nitroxyl Radical
;
_journal_name_full 'Inorganic Chemistry'
_journal_page_first 6934
_journal_page_last 6944
_journal_paper_doi 10.1021/ic900609e
_journal_volume 48
_journal_year 2009
_chemical_formula_sum 'C52 H106 N4 Na6 O10'
_chemical_formula_weight 1085.35
_chemical_name_systematic
;
 ?
;
_space_group_IT_number 2
_symmetry_cell_setting triclinic
_symmetry_space_group_name_Hall '-P 1'
_symmetry_space_group_name_H-M 'P -1'
_atom_sites_solution_hydrogens geom
_atom_sites_solution_primary direct
_atom_sites_solution_secondary difmap
_audit_creation_method SHELXL-97
_cell_angle_alpha 75.977(3)
_cell_angle_beta 85.990(2)
_cell_angle_gamma 69.221(3)
_cell_formula_units_Z 1
_cell_length_a 11.6388(6)
_cell_length_b 11.8185(7)
_cell_length_c 13.1802(10)
_cell_measurement_reflns_used 4453
_cell_measurement_temperature 123(2)
_cell_measurement_theta_max 22.99
_cell_measurement_theta_min 1.00
_cell_volume 1644.28(18)
_computing_structure_refinement 'SHELXL-97 (Sheldrick, 1997)'
_diffrn_ambient_temperature 123(2)
_diffrn_measured_fraction_theta_full 0.999
_diffrn_measured_fraction_theta_max 0.999
_diffrn_measurement_device_type 'Nonius Kappa CCD'
_diffrn_measurement_method 'omega and phi scans'
_diffrn_radiation_monochromator graphite
_diffrn_radiation_source 'fine-focus sealed tube'
_diffrn_radiation_type MoK\a
_diffrn_radiation_wavelength 0.71073
_diffrn_reflns_av_R_equivalents 0.0320
_diffrn_reflns_av_sigmaI/netI 0.0472
_diffrn_reflns_limit_h_max 12
_diffrn_reflns_limit_h_min -12
_diffrn_reflns_limit_k_max 12
_diffrn_reflns_limit_k_min -12
_diffrn_reflns_limit_l_max 14
_diffrn_reflns_limit_l_min -14
_diffrn_reflns_number 8750
_diffrn_reflns_theta_full 22.96
_diffrn_reflns_theta_max 22.96
_diffrn_reflns_theta_min 1.87
_exptl_absorpt_coefficient_mu 0.107
_exptl_absorpt_correction_type none
_exptl_crystal_colour colourless
_exptl_crystal_density_diffrn 1.096
_exptl_crystal_density_method 'not measured'
_exptl_crystal_description plate
_exptl_crystal_F_000 592
_exptl_crystal_size_max 0.15
_exptl_crystal_size_mid 0.12
_exptl_crystal_size_min 0.03
_refine_diff_density_max 0.229
_refine_diff_density_min -0.192
_refine_diff_density_rms 0.041
_refine_ls_extinction_method none
_refine_ls_goodness_of_fit_ref 1.030
_refine_ls_hydrogen_treatment mixed
_refine_ls_matrix_type full
_refine_ls_number_parameters 335
_refine_ls_number_reflns 4554
_refine_ls_number_restraints 0
_refine_ls_restrained_S_all 1.030
_refine_ls_R_factor_all 0.0755
_refine_ls_R_factor_gt 0.0495
_refine_ls_shift/su_max 0.001
_refine_ls_shift/su_mean 0.000
_refine_ls_structure_factor_coef Fsqd
_refine_ls_weighting_details 'calc w=1/[\s^2^(Fo^2^)+(0.0473P)^2^+1.0456P] where P=(Fo^2^+2Fc^2^)/3'
_refine_ls_weighting_scheme calc
_refine_ls_wR_factor_gt 0.1109
_refine_ls_wR_factor_ref 0.1199
_reflns_number_gt 3329
_reflns_number_total 4554
_reflns_threshold_expression I>2\s(I)
_cod_data_source_file ic900609e_si_001_2.cif
_cod_data_source_block gr43
_cod_database_code 4302682

loop_
_symmetry_equiv_pos_as_xyz
'x, y, z'
'-x, -y, -z'

loop_
_atom_site_label
_atom_site_type_symbol
_atom_site_fract_x
_atom_site_fract_y
_atom_site_fract_z
_atom_site_U_iso_or_equiv
_atom_site_adp_type
_atom_site_occupancy
_atom_site_symmetry_multiplicity
_atom_site_calc_flag
_atom_site_refinement_flags
_atom_site_disorder_assembly
_atom_site_disorder_group
Na1 Na 0.17372(9) 0.53481(9) 0.09983(8) 0.0333(3) Uani 1 1 d . . .
Na2 Na 0.00464(9) 0.40392(9) 0.21377(8) 0.0335(3) Uani 1 1 d . . .
Na3 Na 0.09487(9) 0.36930(9) -0.01269(8) 0.0336(3) Uani 1 1 d . . .
O1 O 0.0972(2) 0.57237(19) -0.06127(16) 0.0341(5) Uani 1 1 d . . .
O2 O 0.19815(16) 0.33404(15) 0.14950(13) 0.0316(4) Uani 1 1 d . . .
O3 O 0.01054(16) 0.39156(15) -0.17790(13) 0.0324(4) Uani 1 1 d . . .
O4 O 0.34848(18) 0.59413(18) 0.08045(16) 0.0478(5) Uani 1 1 d . . .
O5 O -0.11657(19) 0.31184(19) 0.33228(15) 0.0486(6) Uani 1 1 d . A .
N1 N 0.2198(2) 0.24188(19) 0.24768(17) 0.0338(6) Uani 1 1 d . . .
N2 N 0.1035(2) 0.26998(19) -0.16563(17) 0.0318(5) Uani 1 1 d . . .
C1 C 0.3036(3) 0.2639(3) 0.3153(2) 0.0380(7) Uani 1 1 d . . .
C2 C 0.3342(3) 0.1596(3) 0.4157(2) 0.0494(8) Uani 1 1 d . . .
H2A H 0.3953 0.1702 0.4578 0.059 Uiso 1 1 calc R . .
H2B H 0.2589 0.1677 0.4575 0.059 Uiso 1 1 calc R . .
C3 C 0.3846(3) 0.0306(3) 0.3954(2) 0.0510(8) Uani 1 1 d . . .
H3A H 0.3986 -0.0327 0.4624 0.061 Uiso 1 1 calc R . .
H3B H 0.4640 0.0183 0.3591 0.061 Uiso 1 1 calc R . .
C4 C 0.2924(3) 0.0167(3) 0.3279(2) 0.0474(8) Uani 1 1 d . . .
H4A H 0.2162 0.0215 0.3679 0.057 Uiso 1 1 calc R . .
H4B H 0.3262 -0.0667 0.3123 0.057 Uiso 1 1 calc R . .
C5 C 0.2599(3) 0.1156(3) 0.2246(2) 0.0383(7) Uani 1 1 d . . .
C6 C 0.2317(3) 0.3848(3) 0.3484(2) 0.0475(8) Uani 1 1 d . . .
H6A H 0.2163 0.4551 0.2874 0.071 Uiso 1 1 calc R . .
H6B H 0.2795 0.3959 0.4012 0.071 Uiso 1 1 calc R . .
H6C H 0.1531 0.3810 0.3780 0.071 Uiso 1 1 calc R . .
C7 C 0.4219(3) 0.2764(3) 0.2621(2) 0.0464(8) Uani 1 1 d . . .
H7A H 0.4808 0.1936 0.2605 0.070 Uiso 1 1 calc R . .
H7B H 0.4579 0.3165 0.3016 0.070 Uiso 1 1 calc R . .
H7C H 0.4025 0.3270 0.1905 0.070 Uiso 1 1 calc R . .
C8 C 0.1475(3) 0.1078(3) 0.1772(3) 0.0523(9) Uani 1 1 d . . .
H8A H 0.0761 0.1346 0.2211 0.079 Uiso 1 1 calc R . .
H8B H 0.1634 0.0217 0.1735 0.079 Uiso 1 1 calc R . .
H8C H 0.1309 0.1620 0.1067 0.079 Uiso 1 1 calc R . .
C9 C 0.3648(3) 0.0916(3) 0.1465(2) 0.0442(8) Uani 1 1 d . . .
H9A H 0.3512 0.1664 0.0899 0.066 Uiso 1 1 calc R . .
H9B H 0.3670 0.0220 0.1173 0.066 Uiso 1 1 calc R . .
H9C H 0.4431 0.0709 0.1824 0.066 Uiso 1 1 calc R . .
C10 C 0.2059(3) 0.2786(3) -0.2389(2) 0.0374(7) Uani 1 1 d . . .
C11 C 0.3008(3) 0.1469(3) -0.2286(3) 0.0481(8) Uani 1 1 d . . .
H11A H 0.3659 0.1504 -0.2806 0.058 Uiso 1 1 calc R . .
H11B H 0.3398 0.1179 -0.1582 0.058 Uiso 1 1 calc R . .
C12 C 0.2468(3) 0.0530(3) -0.2448(3) 0.0542(9) Uani 1 1 d . . .
H12A H 0.3110 -0.0308 -0.2330 0.065 Uiso 1 1 calc R . .
H12B H 0.2144 0.0761 -0.3172 0.065 Uiso 1 1 calc R . .
C13 C 0.1438(3) 0.0523(3) -0.1676(2) 0.0469(8) Uani 1 1 d . . .
H13A H 0.1790 0.0218 -0.0957 0.056 Uiso 1 1 calc R . .
H13B H 0.1061 -0.0068 -0.1791 0.056 Uiso 1 1 calc R . .
C14 C 0.0435(3) 0.1804(2) -0.1768(2) 0.0350(7) Uani 1 1 d . . .
C15 C 0.2697(3) 0.3537(3) -0.1995(2) 0.0435(8) Uani 1 1 d . . .
H15A H 0.2128 0.4394 -0.2062 0.065 Uiso 1 1 calc R . .
H15B H 0.3427 0.3540 -0.2412 0.065 Uiso 1 1 calc R . .
H15C H 0.2941 0.3157 -0.1259 0.065 Uiso 1 1 calc R . .
C16 C 0.1653(3) 0.3422(3) -0.3526(2) 0.0489(8) Uani 1 1 d . . .
H16A H 0.1534 0.2823 -0.3871 0.073 Uiso 1 1 calc R . .
H16B H 0.2287 0.3728 -0.3890 0.073 Uiso 1 1 calc R . .
H16C H 0.0880 0.4122 -0.3547 0.073 Uiso 1 1 calc R . .
C17 C -0.0414(3) 0.1702(3) -0.0844(2) 0.0402(7) Uani 1 1 d . . .
H17A H -0.0657 0.0976 -0.0790 0.060 Uiso 1 1 calc R . .
H17B H -0.1148 0.2456 -0.0947 0.060 Uiso 1 1 calc R . .
H17C H 0.0016 0.1607 -0.0198 0.060 Uiso 1 1 calc R . .
C18 C -0.0338(3) 0.2186(3) -0.2775(2) 0.0423(8) Uani 1 1 d . . .
H18A H 0.0206 0.1989 -0.3358 0.064 Uiso 1 1 calc R . .
H18B H -0.0803 0.3082 -0.2925 0.064 Uiso 1 1 calc R . .
H18C H -0.0910 0.1730 -0.2684 0.064 Uiso 1 1 calc R . .
C19 C 0.3676(3) 0.6712(4) -0.0172(3) 0.0660(10) Uani 1 1 d . . .
H19A H 0.2882 0.7217 -0.0544 0.079 Uiso 1 1 calc R . .
H19B H 0.4213 0.6193 -0.0627 0.079 Uiso 1 1 calc R . .
C20 C 0.4275(4) 0.7538(4) 0.0095(3) 0.0821(13) Uani 1 1 d . . .
H20A H 0.5177 0.7202 0.0012 0.098 Uiso 1 1 calc R . .
H20B H 0.3946 0.8390 -0.0354 0.098 Uiso 1 1 calc R . .
C21 C 0.3954(3) 0.7531(3) 0.1213(3) 0.0668(11) Uani 1 1 d . . .
H21A H 0.4573 0.7695 0.1577 0.080 Uiso 1 1 calc R . .
H21B H 0.3133 0.8154 0.1275 0.080 Uiso 1 1 calc R . .
C22 C 0.3962(3) 0.6239(3) 0.1632(3) 0.0597(9) Uani 1 1 d . . .
H22A H 0.4808 0.5656 0.1828 0.072 Uiso 1 1 calc R . .
H22B H 0.3440 0.6197 0.2256 0.072 Uiso 1 1 calc R . .
C23 C -0.0695(3) 0.2567(3) 0.4373(2) 0.0619(10) Uani 1 1 d . . .
H23A H 0.0214 0.2251 0.4358 0.074 Uiso 1 1 d R A .
H23B H -0.0958 0.3202 0.4794 0.074 Uiso 1 1 d R . .
C24 C -0.1093(9) 0.1531(8) 0.4819(6) 0.063(2) Uiso 0.50 1 d P A 1
H24A H -0.1781 0.1770 0.5301 0.075 Uiso 0.50 1 calc PR A 1
H24B H -0.0409 0.0821 0.5213 0.075 Uiso 0.50 1 calc PR A 1
C25 C -0.1486(7) 0.1202(6) 0.3948(5) 0.0477(17) Uiso 0.50 1 d P A 1
H25A H -0.2178 0.0896 0.4145 0.057 Uiso 0.50 1 calc PR A 1
H25B H -0.0801 0.0554 0.3700 0.057 Uiso 0.50 1 calc PR A 1
C26 C -0.1908(3) 0.2485(3) 0.3071(2) 0.0590(10) Uani 1 1 d . . .
H26A H -0.1739 0.2335 0.2359 0.071 Uiso 1 1 calc R A 1
H26B H -0.2793 0.2960 0.3121 0.071 Uiso 1 1 calc R A 1
C27 C -0.1611(7) 0.1938(7) 0.4897(5) 0.0491(19) Uiso 0.50 1 d P A 2
H24C H -0.1191 0.1165 0.5425 0.059 Uiso 0.50 1 calc PR A 2
H24D H -0.2276 0.2505 0.5239 0.059 Uiso 0.50 1 calc PR A 2
C28 C -0.2108(9) 0.1659(8) 0.4007(6) 0.067(2) Uiso 0.50 1 d P A 2
H25C H -0.1675 0.0781 0.3972 0.080 Uiso 0.50 1 calc PR A 2
H25D H -0.2997 0.1800 0.4094 0.080 Uiso 0.50 1 calc PR A 2
H1 H 0.141(3) 0.598(3) -0.085(3) 0.051(12) Uiso 1 1 d . . .

loop_
_atom_site_aniso_label
_atom_site_aniso_U_11
_atom_site_aniso_U_22
_atom_site_aniso_U_33
_atom_site_aniso_U_23
_atom_site_aniso_U_13
_atom_site_aniso_U_12
Na1 0.0340(6) 0.0334(6) 0.0343(6) -0.0077(5) -0.0003(5) -0.0138(5)
Na2 0.0342(6) 0.0347(6) 0.0320(6) -0.0071(5) 0.0009(5) -0.0130(5)
Na3 0.0348(6) 0.0347(6) 0.0323(6) -0.0081(5) -0.0007(5) -0.0129(5)
O1 0.0362(12) 0.0378(12) 0.0317(12) -0.0068(9) 0.0015(10) -0.0179(10)
O2 0.0344(11) 0.0295(10) 0.0293(10) -0.0029(8) -0.0019(8) -0.0113(8)
O3 0.0307(11) 0.0295(10) 0.0355(11) -0.0093(8) -0.0003(8) -0.0076(9)
O4 0.0447(13) 0.0539(13) 0.0534(14) -0.0135(11) 0.0019(10) -0.0271(11)
O5 0.0579(14) 0.0585(13) 0.0355(12) -0.0024(10) -0.0007(10) -0.0330(12)
N1 0.0351(14) 0.0299(13) 0.0319(13) -0.0025(11) -0.0032(11) -0.0084(11)
N2 0.0294(13) 0.0296(13) 0.0352(13) -0.0092(10) 0.0010(11) -0.0078(11)
C1 0.0382(18) 0.0404(17) 0.0349(17) -0.0080(14) -0.0068(14) -0.0122(14)
C2 0.048(2) 0.051(2) 0.0360(18) -0.0028(15) -0.0097(15) -0.0045(16)
C3 0.054(2) 0.0431(19) 0.0420(19) 0.0011(15) -0.0079(16) -0.0057(16)
C4 0.046(2) 0.0367(17) 0.052(2) 0.0002(15) -0.0030(16) -0.0114(15)
C5 0.0385(18) 0.0315(16) 0.0418(18) -0.0036(14) -0.0033(14) -0.0111(14)
C6 0.053(2) 0.0472(19) 0.0390(18) -0.0142(15) -0.0094(15) -0.0089(16)
C7 0.0409(19) 0.0488(19) 0.052(2) -0.0153(16) -0.0051(15) -0.0155(16)
C8 0.054(2) 0.0399(18) 0.066(2) -0.0058(16) -0.0115(17) -0.0211(16)
C9 0.048(2) 0.0355(17) 0.0462(19) -0.0097(14) -0.0001(15) -0.0112(15)
C10 0.0308(17) 0.0417(17) 0.0392(18) -0.0131(14) 0.0043(14) -0.0103(14)
C11 0.0385(19) 0.0474(19) 0.056(2) -0.0203(16) 0.0083(16) -0.0079(16)
C12 0.050(2) 0.0430(19) 0.067(2) -0.0254(17) 0.0056(18) -0.0051(16)
C13 0.048(2) 0.0381(18) 0.057(2) -0.0166(15) -0.0024(17) -0.0142(15)
C14 0.0360(17) 0.0296(16) 0.0386(17) -0.0084(13) -0.0024(14) -0.0098(13)
C15 0.0313(17) 0.0482(18) 0.0517(19) -0.0147(15) 0.0077(14) -0.0142(15)
C16 0.054(2) 0.056(2) 0.0410(19) -0.0160(16) 0.0108(16) -0.0238(17)
C17 0.0424(18) 0.0357(16) 0.0450(18) -0.0081(14) -0.0016(15) -0.0172(14)
C18 0.0472(19) 0.0438(18) 0.0425(18) -0.0152(15) -0.0034(15) -0.0196(16)
C19 0.057(2) 0.095(3) 0.057(2) -0.016(2) 0.0165(19) -0.043(2)
C20 0.077(3) 0.076(3) 0.096(3) 0.007(2) -0.014(3) -0.046(2)
C21 0.043(2) 0.055(2) 0.112(3) -0.037(2) -0.003(2) -0.0168(18)
C22 0.060(2) 0.070(2) 0.065(2) -0.0246(19) -0.0022(18) -0.034(2)
C23 0.071(3) 0.080(3) 0.043(2) 0.0016(18) -0.0047(18) -0.047(2)
C26 0.067(2) 0.087(3) 0.042(2) -0.0165(18) 0.0049(17) -0.049(2)

loop_
_atom_type_symbol
_atom_type_description
_atom_type_scat_dispersion_real
_atom_type_scat_dispersion_imag
_atom_type_scat_source
Na Na 0.0362 0.0249 'International Tables Vol C Tables 4.2.6.8 and 6.1.1.4'
O O 0.0106 0.0060 'International Tables Vol C Tables 4.2.6.8 and 6.1.1.4'
N N 0.0061 0.0033 'International Tables Vol C Tables 4.2.6.8 and 6.1.1.4'
C C 0.0033 0.0016 'International Tables Vol C Tables 4.2.6.8 and 6.1.1.4'
H H 0.0000 0.0000 'International Tables Vol C Tables 4.2.6.8 and 6.1.1.4'

loop_
_geom_angle_atom_site_label_1
_geom_angle_atom_site_label_2
_geom_angle_atom_site_label_3
_geom_angle
_geom_angle_site_symmetry_1
_geom_angle_site_symmetry_3
_geom_angle_publ_flag
O2 Na1 O1 98.01(8) . . ?
O2 Na1 O3 97.23(7) . 2_565 ?
O1 Na1 O3 96.56(8) . 2_565 ?
O2 Na1 O4 119.15(8) . . ?
O1 Na1 O4 106.88(9) . . ?
O3 Na1 O4 132.22(8) 2_565 . ?
O2 Na1 Na2 48.78(5) . . ?
O1 Na1 Na2 96.68(7) . . ?
O3 Na1 Na2 48.75(5) 2_565 . ?
O4 Na1 Na2 155.45(7) . . ?
O2 Na1 Na3 97.54(6) . 2_565 ?
O1 Na1 Na3 47.74(6) . 2_565 ?
O3 Na1 Na3 49.06(5) 2_565 2_565 ?
O4 Na1 Na3 139.70(7) . 2_565 ?
Na2 Na1 Na3 63.08(3) . 2_565 ?
O2 Na1 Na3 50.00(5) . . ?
O1 Na1 Na3 48.38(6) . . ?
O3 Na1 Na3 95.63(6) 2_565 . ?
O4 Na1 Na3 131.03(6) . . ?
Na2 Na1 Na3 62.02(3) . . ?
Na3 Na1 Na3 61.19(4) 2_565 . ?
O2 Na1 H1 107.7(8) . . ?
O1 Na1 H1 16.9(8) . . ?
O3 Na1 H1 108.3(8) 2_565 . ?
O4 Na1 H1 90.0(8) . . ?
Na2 Na1 H1 113.5(8) . . ?
Na3 Na1 H1 61.5(8) 2_565 . ?
Na3 Na1 H1 60.8(8) . . ?
O2 Na2 O3 95.21(7) . 2_565 ?
O2 Na2 O1 95.75(8) . 2_565 ?
O3 Na2 O1 93.71(8) 2_565 2_565 ?
O2 Na2 O5 135.03(8) . . ?
O3 Na2 O5 126.20(8) 2_565 . ?
O1 Na2 O5 97.89(8) 2_565 . ?
O2 Na2 N1 34.32(6) . . ?
O3 Na2 N1 116.72(8) 2_565 . ?
O1 Na2 N1 118.14(8) 2_565 . ?
O5 Na2 N1 103.19(8) . . ?
O2 Na2 Na1 46.97(5) . . ?
O3 Na2 Na1 48.53(5) 2_565 . ?
O1 Na2 Na1 92.82(7) 2_565 . ?
O5 Na2 Na1 168.55(7) . . ?
N1 Na2 Na1 74.98(6) . . ?
O2 Na2 Na3 49.03(5) . . ?
O3 Na2 Na3 94.24(6) 2_565 . ?
O1 Na2 Na3 46.81(6) 2_565 . ?
O5 Na2 Na3 130.53(6) . . ?
N1 Na2 Na3 76.71(6) . . ?
Na1 Na2 Na3 60.49(3) . . ?
O2 Na2 Na3 93.63(6) . 2_565 ?
O3 Na2 Na3 47.40(5) 2_565 2_565 ?
O1 Na2 Na3 46.62(6) 2_565 2_565 ?
O5 Na2 Na3 126.08(7) . 2_565 ?
N1 Na2 Na3 127.94(6) . 2_565 ?
Na1 Na2 Na3 59.93(3) . 2_565 ?
Na3 Na2 Na3 59.70(4) . 2_565 ?
O1 Na3 O1 93.89(9) 2_565 . ?
O1 Na3 O3 92.34(7) 2_565 . ?
O1 Na3 O3 91.05(7) . . ?
O1 Na3 O2 92.68(7) 2_565 . ?
O1 Na3 O2 90.60(7) . . ?
O3 Na3 O2 174.60(8) . . ?
O1 Na3 N2 113.36(8) 2_565 . ?
O1 Na3 N2 114.26(8) . . ?
O3 Na3 N2 33.80(6) . . ?
O2 Na3 N2 141.34(8) . . ?
O1 Na3 Na1 45.82(5) 2_565 2_565 ?
O1 Na3 Na1 89.90(6) . 2_565 ?
O3 Na3 Na1 46.74(5) . 2_565 ?
O2 Na3 Na1 138.41(6) . 2_565 ?
N2 Na3 Na1 73.79(6) . 2_565 ?
O1 Na3 Na1 90.35(6) 2_565 . ?
O1 Na3 Na1 45.77(5) . . ?
O3 Na3 Na1 136.81(6) . . ?
O2 Na3 Na1 45.15(5) . . ?
N2 Na3 Na1 151.76(6) . . ?
Na1 Na3 Na1 118.81(4) 2_565 . ?
O1 Na3 Na2 46.79(5) 2_565 . ?
O1 Na3 Na2 90.96(6) . . ?
O3 Na3 Na2 139.12(6) . . ?
O2 Na3 Na2 45.98(5) . . ?
N2 Na3 Na2 150.67(6) . . ?
Na1 Na3 Na2 92.43(4) 2_565 . ?
Na1 Na3 Na2 57.48(3) . . ?
O1 Na3 Na3 47.28(6) 2_565 2_565 ?
O1 Na3 Na3 46.61(6) . 2_565 ?
O3 Na3 Na3 92.48(6) . 2_565 ?
O2 Na3 Na3 92.39(6) . 2_565 ?
N2 Na3 Na3 126.25(7) . 2_565 ?
Na1 Na3 Na3 59.41(4) 2_565 2_565 ?
Na1 Na3 Na3 59.39(4) . 2_565 ?
Na2 Na3 Na3 60.90(4) . 2_565 ?
O1 Na3 Na2 90.23(6) 2_565 2_565 ?
O1 Na3 Na2 45.95(5) . 2_565 ?
O3 Na3 Na2 45.40(5) . 2_565 ?
O2 Na3 Na2 136.54(6) . 2_565 ?
N2 Na3 Na2 74.07(6) . 2_565 ?
Na1 Na3 Na2 57.00(3) 2_565 2_565 ?
Na1 Na3 Na2 91.51(4) . 2_565 ?
Na2 Na3 Na2 120.30(4) . 2_565 ?
Na3 Na3 Na2 59.40(4) 2_565 2_565 ?
Na1 O1 Na2 170.49(12) . 2_565 ?
Na1 O1 Na3 86.44(8) . 2_565 ?
Na2 O1 Na3 86.39(8) 2_565 2_565 ?
Na1 O1 Na3 85.85(8) . . ?
Na2 O1 Na3 87.42(8) 2_565 . ?
Na3 O1 Na3 86.11(9) 2_565 . ?
Na1 O1 H1 94(3) . . ?
Na2 O1 H1 96(3) 2_565 . ?
Na3 O1 H1 141(3) 2_565 . ?
Na3 O1 H1 133(3) . . ?
N1 O2 Na1 135.77(13) . . ?
N1 O2 Na2 82.69(12) . . ?
Na1 O2 Na2 84.25(7) . . ?
N1 O2 Na3 135.41(13) . . ?
Na1 O2 Na3 84.85(7) . . ?
Na2 O2 Na3 84.99(7) . . ?
N2 O3 Na1 133.17(14) . 2_565 ?
N2 O3 Na2 139.32(14) . 2_565 ?
Na1 O3 Na2 82.72(7) 2_565 2_565 ?
N2 O3 Na3 79.89(12) . . ?
Na1 O3 Na3 84.19(7) 2_565 . ?
Na2 O3 Na3 87.19(6) 2_565 . ?
C22 O4 C19 108.6(2) . . ?
C22 O4 Na1 122.42(18) . . ?
C19 O4 Na1 119.54(18) . . ?
C26 O5 C23 109.6(2) . . ?
C26 O5 Na2 125.70(17) . . ?
C23 O5 Na2 116.77(17) . . ?
O2 N1 C1 109.26(18) . . ?
O2 N1 C5 108.45(19) . . ?
C1 N1 C5 116.8(2) . . ?
O2 N1 Na2 62.99(11) . . ?
C1 N1 Na2 116.79(16) . . ?
C5 N1 Na2 125.08(16) . . ?
O3 N2 C10 108.95(19) . . ?
O3 N2 C14 108.42(19) . . ?
C10 N2 C14 116.2(2) . . ?
O3 N2 Na3 66.31(11) . . ?
C10 N2 Na3 113.27(15) . . ?
C14 N2 Na3 128.54(16) . . ?
N1 C1 C6 107.2(2) . . ?
N1 C1 C2 108.9(2) . . ?
C6 C1 C2 106.7(2) . . ?
N1 C1 C7 114.7(2) . . ?
C6 C1 C7 108.3(2) . . ?
C2 C1 C7 110.7(2) . . ?
C3 C2 C1 113.4(2) . . ?
C3 C2 H2A 108.9 . . ?
C1 C2 H2A 108.9 . . ?
C3 C2 H2B 108.9 . . ?
C1 C2 H2B 108.9 . . ?
H2A C2 H2B 107.7 . . ?
C2 C3 C4 108.6(3) . . ?
C2 C3 H3A 110.0 . . ?
C4 C3 H3A 110.0 . . ?
C2 C3 H3B 110.0 . . ?
C4 C3 H3B 110.0 . . ?
H3A C3 H3B 108.4 . . ?
C3 C4 C5 113.5(2) . . ?
C3 C4 H4A 108.9 . . ?
C5 C4 H4A 108.9 . . ?
C3 C4 H4B 108.9 . . ?
C5 C4 H4B 108.9 . . ?
H4A C4 H4B 107.7 . . ?
N1 C5 C8 106.1(2) . . ?
N1 C5 C9 114.4(2) . . ?
C8 C5 C9 108.1(2) . . ?
N1 C5 C4 108.9(2) . . ?
C8 C5 C4 107.4(2) . . ?
C9 C5 C4 111.6(2) . . ?
C1 C6 H6A 109.5 . . ?
C1 C6 H6B 109.5 . . ?
H6A C6 H6B 109.5 . . ?
C1 C6 H6C 109.5 . . ?
H6A C6 H6C 109.5 . . ?
H6B C6 H6C 109.5 . . ?
C1 C7 H7A 109.5 . . ?
C1 C7 H7B 109.5 . . ?
H7A C7 H7B 109.5 . . ?
C1 C7 H7C 109.5 . . ?
H7A C7 H7C 109.5 . . ?
H7B C7 H7C 109.5 . . ?
C5 C8 H8A 109.5 . . ?
C5 C8 H8B 109.5 . . ?
H8A C8 H8B 109.5 . . ?
C5 C8 H8C 109.5 . . ?
H8A C8 H8C 109.5 . . ?
H8B C8 H8C 109.5 . . ?
C5 C9 H9A 109.5 . . ?
C5 C9 H9B 109.5 . . ?
H9A C9 H9B 109.5 . . ?
C5 C9 H9C 109.5 . . ?
H9A C9 H9C 109.5 . . ?
H9B C9 H9C 109.5 . . ?
N2 C10 C16 114.7(2) . . ?
N2 C10 C15 107.0(2) . . ?
C16 C10 C15 108.3(2) . . ?
N2 C10 C11 108.1(2) . . ?
C16 C10 C11 111.7(2) . . ?
C15 C10 C11 106.6(2) . . ?
C12 C11 C10 113.8(3) . . ?
C12 C11 H11A 108.8 . . ?
C10 C11 H11A 108.8 . . ?
C12 C11 H11B 108.8 . . ?
C10 C11 H11B 108.8 . . ?
H11A C11 H11B 107.7 . . ?
C11 C12 C13 108.3(2) . . ?
C11 C12 H12A 110.0 . . ?
C13 C12 H12A 110.0 . . ?
C11 C12 H12B 110.0 . . ?
C13 C12 H12B 110.0 . . ?
H12A C12 H12B 108.4 . . ?
C12 C13 C14 113.4(2) . . ?
C12 C13 H13A 108.9 . . ?
C14 C13 H13A 108.9 . . ?
C12 C13 H13B 108.9 . . ?
C14 C13 H13B 108.9 . . ?
H13A C13 H13B 107.7 . . ?
N2 C14 C17 107.4(2) . . ?
N2 C14 C13 108.1(2) . . ?
C17 C14 C13 107.5(2) . . ?
N2 C14 C18 114.9(2) . . ?
C17 C14 C18 107.8(2) . . ?
C13 C14 C18 110.9(2) . . ?
C10 C15 H15A 109.5 . . ?
C10 C15 H15B 109.5 . . ?
H15A C15 H15B 109.5 . . ?
C10 C15 H15C 109.5 . . ?
H15A C15 H15C 109.5 . . ?
H15B C15 H15C 109.5 . . ?
C10 C16 H16A 109.5 . . ?
C10 C16 H16B 109.5 . . ?
H16A C16 H16B 109.5 . . ?
C10 C16 H16C 109.5 . . ?
H16A C16 H16C 109.5 . . ?
H16B C16 H16C 109.5 . . ?
C14 C17 H17A 109.5 . . ?
C14 C17 H17B 109.5 . . ?
H17A C17 H17B 109.5 . . ?
C14 C17 H17C 109.5 . . ?
H17A C17 H17C 109.5 . . ?
H17B C17 H17C 109.5 . . ?
C14 C18 H18A 109.5 . . ?
C14 C18 H18B 109.5 . . ?
H18A C18 H18B 109.5 . . ?
C14 C18 H18C 109.5 . . ?
H18A C18 H18C 109.5 . . ?
H18B C18 H18C 109.5 . . ?
O4 C19 C20 106.4(3) . . ?
O4 C19 H19A 110.4 . . ?
C20 C19 H19A 110.4 . . ?
O4 C19 H19B 110.4 . . ?
C20 C19 H19B 110.4 . . ?
H19A C19 H19B 108.6 . . ?
C21 C20 C19 103.7(3) . . ?
C21 C20 H20A 111.0 . . ?
C19 C20 H20A 111.0 . . ?
C21 C20 H20B 111.0 . . ?
C19 C20 H20B 111.0 . . ?
H20A C20 H20B 109.0 . . ?
C22 C21 C20 102.0(3) . . ?
C22 C21 H21A 111.4 . . ?
C20 C21 H21A 111.4 . . ?
C22 C21 H21B 111.4 . . ?
C20 C21 H21B 111.4 . . ?
H21A C21 H21B 109.2 . . ?
O4 C22 C21 105.4(3) . . ?
O4 C22 H22A 110.7 . . ?
C21 C22 H22A 110.7 . . ?
O4 C22 H22B 110.7 . . ?
C21 C22 H22B 110.7 . . ?
H22A C22 H22B 108.8 . . ?
O5 C23 C24 109.9(4) . . ?
O5 C23 C27 103.7(3) . . ?
C24 C23 C27 24.6(4) . . ?
O5 C23 H23A 108.8 . . ?
C24 C23 H23A 108.3 . . ?
C27 C23 H23A 131.4 . . ?
O5 C23 H23B 110.0 . . ?
C24 C23 H23B 111.7 . . ?
C27 C23 H23B 93.0 . . ?
H23A C23 H23B 108.1 . . ?
C23 C24 C25 106.1(6) . . ?
C23 C24 H24A 110.5 . . ?
C25 C24 H24A 110.5 . . ?
C23 C24 H24B 110.5 . . ?
C25 C24 H24B 110.5 . . ?
H24A C24 H24B 108.7 . . ?
C24 C25 C26 103.6(5) . . ?
C24 C25 H25A 111.0 . . ?
C26 C25 H25A 111.0 . . ?
C24 C25 H25B 111.0 . . ?
C26 C25 H25B 111.0 . . ?
H25A C25 H25B 109.0 . . ?
O5 C26 C28 109.1(4) . . ?
O5 C26 C25 102.4(3) . . ?
C28 C26 C25 27.7(4) . . ?
O5 C26 H26A 111.3 . . ?
C28 C26 H26A 128.3 . . ?
C25 C26 H26A 111.3 . . ?
O5 C26 H26B 111.3 . . ?
C28 C26 H26B 84.1 . . ?
C25 C26 H26B 111.3 . . ?
H26A C26 H26B 109.2 . . ?
C28 C27 C23 103.6(5) . . ?
C28 C27 H24C 111.0 . . ?
C23 C27 H24C 111.0 . . ?
C28 C27 H24D 111.0 . . ?
C23 C27 H24D 111.0 . . ?
H24C C27 H24D 109.0 . . ?
C26 C28 C27 106.6(5) . . ?
C26 C28 H25C 110.4 . . ?
C27 C28 H25C 110.4 . . ?
C26 C28 H25D 110.4 . . ?
C27 C28 H25D 110.4 . . ?
H25C C28 H25D 108.6 . . ?

loop_
_geom_bond_atom_site_label_1
_geom_bond_atom_site_label_2
_geom_bond_distance
_geom_bond_site_symmetry_2
_geom_bond_publ_flag
Na1 O2 2.2213(19) . ?
Na1 O1 2.242(2) . ?
Na1 O3 2.284(2) 2_565 ?
Na1 O4 2.355(2) . ?
Na1 Na2 3.0236(14) . ?
Na1 Na3 3.1199(14) 2_565 ?
Na1 Na3 3.1205(13) . ?
Na1 H1 2.39(3) . ?
Na2 O2 2.286(2) . ?
Na2 O3 2.2917(19) 2_565 ?
Na2 O1 2.313(2) 2_565 ?
Na2 O5 2.360(2) . ?
Na2 N1 2.545(2) . ?
Na2 Na3 3.1666(14) . ?
Na2 Na3 3.2145(14) 2_565 ?
Na3 O1 2.313(2) 2_565 ?
Na3 O1 2.339(2) . ?
Na3 O3 2.369(2) . ?
Na3 O2 2.4001(19) . ?
Na3 N2 2.547(2) . ?
Na3 Na1 3.1199(14) 2_565 ?
Na3 Na3 3.176(2) 2_565 ?
Na3 Na2 3.2145(14) 2_565 ?
O1 Na2 2.313(2) 2_565 ?
O1 Na3 2.313(2) 2_565 ?
O1 H1 0.69(3) . ?
O2 N1 1.446(3) . ?
O3 N2 1.439(3) . ?
O3 Na1 2.284(2) 2_565 ?
O3 Na2 2.2917(19) 2_565 ?
O4 C22 1.425(4) . ?
O4 C19 1.440(4) . ?
O5 C26 1.426(3) . ?
O5 C23 1.434(4) . ?
N1 C1 1.493(3) . ?
N1 C5 1.497(3) . ?
N2 C10 1.497(3) . ?
N2 C14 1.498(3) . ?
C1 C6 1.528(4) . ?
C1 C2 1.537(4) . ?
C1 C7 1.540(4) . ?
C2 C3 1.511(4) . ?
C2 H2A 0.9900 . ?
C2 H2B 0.9900 . ?
C3 C4 1.516(4) . ?
C3 H3A 0.9900 . ?
C3 H3B 0.9900 . ?
C4 C5 1.533(4) . ?
C4 H4A 0.9900 . ?
C4 H4B 0.9900 . ?
C5 C8 1.530(4) . ?
C5 C9 1.533(4) . ?
C6 H6A 0.9800 . ?
C6 H6B 0.9800 . ?
C6 H6C 0.9800 . ?
C7 H7A 0.9800 . ?
C7 H7B 0.9800 . ?
C7 H7C 0.9800 . ?
C8 H8A 0.9800 . ?
C8 H8B 0.9800 . ?
C8 H8C 0.9800 . ?
C9 H9A 0.9800 . ?
C9 H9B 0.9800 . ?
C9 H9C 0.9800 . ?
C10 C16 1.528(4) . ?
C10 C15 1.535(4) . ?
C10 C11 1.536(4) . ?
C11 C12 1.516(4) . ?
C11 H11A 0.9900 . ?
C11 H11B 0.9900 . ?
C12 C13 1.518(4) . ?
C12 H12A 0.9900 . ?
C12 H12B 0.9900 . ?
C13 C14 1.532(4) . ?
C13 H13A 0.9900 . ?
C13 H13B 0.9900 . ?
C14 C17 1.523(4) . ?
C14 C18 1.538(4) . ?
C15 H15A 0.9800 . ?
C15 H15B 0.9800 . ?
C15 H15C 0.9800 . ?
C16 H16A 0.9800 . ?
C16 H16B 0.9800 . ?
C16 H16C 0.9800 . ?
C17 H17A 0.9800 . ?
C17 H17B 0.9800 . ?
C17 H17C 0.9800 . ?
C18 H18A 0.9800 . ?
C18 H18B 0.9800 . ?
C18 H18C 0.9800 . ?
C19 C20 1.498(5) . ?
C19 H19A 0.9900 . ?
C19 H19B 0.9900 . ?
C20 C21 1.495(5) . ?
C20 H20A 0.9900 . ?
C20 H20B 0.9900 . ?
C21 C22 1.489(5) . ?
C21 H21A 0.9900 . ?
C21 H21B 0.9900 . ?
C22 H22A 0.9900 . ?
C22 H22B 0.9900 . ?
C23 C24 1.440(8) . ?
C23 C27 1.542(7) . ?
C23 H23A 0.9900 . ?
C23 H23B 0.9900 . ?
C24 C25 1.447(10) . ?
C24 H24A 0.9900 . ?
C24 H24B 0.9900 . ?
C25 C26 1.606(7) . ?
C25 H25A 0.9900 . ?
C25 H25B 0.9900 . ?
C26 C28 1.438(8) . ?
C26 H26A 0.9900 . ?
C26 H26B 0.9900 . ?
C27 C28 1.497(10) . ?
C27 H24C 0.9900 . ?
C27 H24D 0.9900 . ?
C28 H25C 0.9900 . ?
C28 H25D 0.9900 . ?

loop_
_geom_torsion_atom_site_label_1
_geom_torsion_atom_site_label_2
_geom_torsion_atom_site_label_3
_geom_torsion_atom_site_label_4
_geom_torsion
_geom_torsion_site_symmetry_1
_geom_torsion_site_symmetry_2
_geom_torsion_site_symmetry_3
_geom_torsion_site_symmetry_4
_geom_torsion_publ_flag
O1 Na1 Na2 O2 94.82(8) . . . . ?
O3 Na1 Na2 O2 -172.31(9) 2_565 . . . ?
O4 Na1 Na2 O2 -68.93(17) . . . . ?
Na3 Na1 Na2 O2 129.84(7) 2_565 . . . ?
Na3 Na1 Na2 O2 59.85(6) . . . . ?
O2 Na1 Na2 O3 172.31(9) . . . 2_565 ?
O1 Na1 Na2 O3 -92.88(8) . . . 2_565 ?
O4 Na1 Na2 O3 103.38(17) . . . 2_565 ?
Na3 Na1 Na2 O3 -57.85(6) 2_565 . . 2_565 ?
Na3 Na1 Na2 O3 -127.84(7) . . . 2_565 ?
O2 Na1 Na2 O1 -95.24(8) . . . 2_565 ?
O1 Na1 Na2 O1 -0.42(11) . . . 2_565 ?
O3 Na1 Na2 O1 92.46(8) 2_565 . . 2_565 ?
O4 Na1 Na2 O1 -164.16(16) . . . 2_565 ?
Na3 Na1 Na2 O1 34.60(6) 2_565 . . 2_565 ?
Na3 Na1 Na2 O1 -35.39(6) . . . 2_565 ?
O2 Na1 Na2 O5 105.5(4) . . . . ?
O1 Na1 Na2 O5 -159.7(3) . . . . ?
O3 Na1 Na2 O5 -66.8(4) 2_565 . . . ?
O4 Na1 Na2 O5 36.5(4) . . . . ?
Na3 Na1 Na2 O5 -124.7(4) 2_565 . . . ?
Na3 Na1 Na2 O5 165.3(4) . . . . ?
O2 Na1 Na2 N1 23.16(8) . . . . ?
O1 Na1 Na2 N1 117.98(8) . . . . ?
O3 Na1 Na2 N1 -149.15(9) 2_565 . . . ?
O4 Na1 Na2 N1 -45.76(17) . . . . ?
Na3 Na1 Na2 N1 153.00(6) 2_565 . . . ?
Na3 Na1 Na2 N1 83.01(6) . . . . ?
O2 Na1 Na2 Na3 -59.85(6) . . . . ?
O1 Na1 Na2 Na3 34.97(6) . . . . ?
O3 Na1 Na2 Na3 127.84(7) 2_565 . . . ?
O4 Na1 Na2 Na3 -128.77(16) . . . . ?
Na3 Na1 Na2 Na3 69.99(4) 2_565 . . . ?
O2 Na1 Na2 Na3 -129.84(7) . . . 2_565 ?
O1 Na1 Na2 Na3 -35.02(6) . . . 2_565 ?
O3 Na1 Na2 Na3 57.85(6) 2_565 . . 2_565 ?
O4 Na1 Na2 Na3 161.24(16) . . . 2_565 ?
Na3 Na1 Na2 Na3 -69.99(4) . . . 2_565 ?
O2 Na1 Na3 O1 93.43(8) . . . 2_565 ?
O1 Na1 Na3 O1 -95.08(10) . . . 2_565 ?
O3 Na1 Na3 O1 -1.30(8) 2_565 . . 2_565 ?
O4 Na1 Na3 O1 -170.10(10) . . . 2_565 ?
Na2 Na1 Na3 O1 35.33(6) . . . 2_565 ?
Na3 Na1 Na3 O1 -37.63(5) 2_565 . . 2_565 ?
O2 Na1 Na3 O1 -171.49(11) . . . . ?
O3 Na1 Na3 O1 93.78(9) 2_565 . . . ?
O4 Na1 Na3 O1 -75.02(11) . . . . ?
Na2 Na1 Na3 O1 130.41(9) . . . . ?
Na3 Na1 Na3 O1 57.45(8) 2_565 . . . ?
O2 Na1 Na3 O3 -172.77(11) . . . . ?
O1 Na1 Na3 O3 -1.29(11) . . . . ?
O3 Na1 Na3 O3 92.50(10) 2_565 . . . ?
O4 Na1 Na3 O3 -76.31(12) . . . . ?
Na2 Na1 Na3 O3 129.12(9) . . . . ?
Na3 Na1 Na3 O3 56.16(8) 2_565 . . . ?
O1 Na1 Na3 O2 171.49(11) . . . . ?
O3 Na1 Na3 O2 -94.73(8) 2_565 . . . ?
O4 Na1 Na3 O2 96.47(11) . . . . ?
Na2 Na1 Na3 O2 -58.11(7) . . . . ?
Na3 Na1 Na3 O2 -131.07(8) 2_565 . . . ?
O2 Na1 Na3 N2 -118.41(15) . . . . ?
O1 Na1 Na3 N2 53.08(15) . . . . ?
O3 Na1 Na3 N2 146.86(14) 2_565 . . . ?
O4 Na1 Na3 N2 -21.94(18) . . . . ?
Na2 Na1 Na3 N2 -176.51(14) . . . . ?
Na3 Na1 Na3 N2 110.53(14) 2_565 . . . ?
O2 Na1 Na3 Na1 131.07(8) . . . 2_565 ?
O1 Na1 Na3 Na1 -57.45(8) . . . 2_565 ?
O3 Na1 Na3 Na1 36.33(6) 2_565 . . 2_565 ?
O4 Na1 Na3 Na1 -132.47(9) . . . 2_565 ?
Na2 Na1 Na3 Na1 72.96(4) . . . 2_565 ?
Na3 Na1 Na3 Na1 0.0 2_565 . . 2_565 ?
O2 Na1 Na3 Na2 58.11(7) . . . . ?
O1 Na1 Na3 Na2 -130.41(9) . . . . ?
O3 Na1 Na3 Na2 -36.63(5) 2_565 . . . ?
O4 Na1 Na3 Na2 154.57(9) . . . . ?
Na3 Na1 Na3 Na2 -72.96(4) 2_565 . . . ?
O2 Na1 Na3 Na3 131.07(8) . . . 2_565 ?
O1 Na1 Na3 Na3 -57.45(8) . . . 2_565 ?
O3 Na1 Na3 Na3 36.33(6) 2_565 . . 2_565 ?
O4 Na1 Na3 Na3 -132.47(9) . . . 2_565 ?
Na2 Na1 Na3 Na3 72.96(4) . . . 2_565 ?
O2 Na1 Na3 Na2 -176.33(7) . . . 2_565 ?
O1 Na1 Na3 Na2 -4.84(8) . . . 2_565 ?
O3 Na1 Na3 Na2 88.94(6) 2_565 . . 2_565 ?
O4 Na1 Na3 Na2 -79.86(9) . . . 2_565 ?
Na2 Na1 Na3 Na2 125.57(3) . . . 2_565 ?
Na3 Na1 Na3 Na2 52.61(3) 2_565 . . 2_565 ?
O2 Na2 Na3 O1 175.66(10) . . . 2_565 ?
O3 Na2 Na3 O1 -91.11(9) 2_565 . . 2_565 ?
O5 Na2 Na3 O1 56.29(11) . . . 2_565 ?
N1 Na2 Na3 O1 152.41(9) . . . 2_565 ?
Na1 Na2 Na3 O1 -127.50(8) . . . 2_565 ?
Na3 Na2 Na3 O1 -57.15(8) 2_565 . . 2_565 ?
O2 Na2 Na3 O1 -89.91(8) . . . . ?
O3 Na2 Na3 O1 3.32(8) 2_565 . . . ?
O1 Na2 Na3 O1 94.43(9) 2_565 . . . ?
O5 Na2 Na3 O1 150.73(10) . . . . ?
N1 Na2 Na3 O1 -113.16(8) . . . . ?
Na1 Na2 Na3 O1 -33.07(6) . . . . ?
Na3 Na2 Na3 O1 37.28(6) 2_565 . . . ?
O2 Na2 Na3 O3 177.38(11) . . . . ?
O3 Na2 Na3 O3 -89.39(10) 2_565 . . . ?
O1 Na2 Na3 O3 1.72(11) 2_565 . . . ?
O5 Na2 Na3 O3 58.01(13) . . . . ?
N1 Na2 Na3 O3 154.13(10) . . . . ?
Na1 Na2 Na3 O3 -125.78(9) . . . . ?
Na3 Na2 Na3 O3 -55.43(8) 2_565 . . . ?
O3 Na2 Na3 O2 93.23(8) 2_565 . . . ?
O1 Na2 Na3 O2 -175.66(10) 2_565 . . . ?
O5 Na2 Na3 O2 -119.37(11) . . . . ?
N1 Na2 Na3 O2 -23.25(7) . . . . ?
Na1 Na2 Na3 O2 56.84(6) . . . . ?
Na3 Na2 Na3 O2 127.19(7) 2_565 . . . ?
O2 Na2 Na3 N2 119.80(14) . . . . ?
O3 Na2 Na3 N2 -146.97(13) 2_565 . . . ?
O1 Na2 Na3 N2 -55.86(15) 2_565 . . . ?
O5 Na2 Na3 N2 0.43(17) . . . . ?
N1 Na2 Na3 N2 96.55(14) . . . . ?
Na1 Na2 Na3 N2 176.63(14) . . . . ?
Na3 Na2 Na3 N2 -113.01(14) 2_565 . . . ?
O2 Na2 Na3 Na1 -179.85(7) . . . 2_565 ?
O3 Na2 Na3 Na1 -86.62(6) 2_565 . . 2_565 ?
O1 Na2 Na3 Na1 4.49(7) 2_565 . . 2_565 ?
O5 Na2 Na3 Na1 60.78(9) . . . 2_565 ?
N1 Na2 Na3 Na1 156.90(6) . . . 2_565 ?
Na1 Na2 Na3 Na1 -123.01(3) . . . 2_565 ?
Na3 Na2 Na3 Na1 -52.66(3) 2_565 . . 2_565 ?
O2 Na2 Na3 Na1 -56.84(6) . . . . ?
O3 Na2 Na3 Na1 36.39(5) 2_565 . . . ?
O1 Na2 Na3 Na1 127.50(8) 2_565 . . . ?
O5 Na2 Na3 Na1 -176.20(9) . . . . ?
N1 Na2 Na3 Na1 -80.09(6) . . . . ?
Na3 Na2 Na3 Na1 70.35(4) 2_565 . . . ?
O2 Na2 Na3 Na3 -127.19(7) . . . 2_565 ?
O3 Na2 Na3 Na3 -33.96(6) 2_565 . . 2_565 ?
O1 Na2 Na3 Na3 57.15(8) 2_565 . . 2_565 ?
O5 Na2 Na3 Na3 113.44(9) . . . 2_565 ?
N1 Na2 Na3 Na3 -150.44(6) . . . 2_565 ?
Na1 Na2 Na3 Na3 -70.35(4) . . . 2_565 ?
O2 Na2 Na3 Na2 -127.19(7) . . . 2_565 ?
O3 Na2 Na3 Na2 -33.96(6) 2_565 . . 2_565 ?
O1 Na2 Na3 Na2 57.15(8) 2_565 . . 2_565 ?
O5 Na2 Na3 Na2 113.44(9) . . . 2_565 ?
N1 Na2 Na3 Na2 -150.44(6) . . . 2_565 ?
Na1 Na2 Na3 Na2 -70.35(4) . . . 2_565 ?
Na3 Na2 Na3 Na2 0.0 2_565 . . 2_565 ?
O2 Na1 O1 Na2 51.7(6) . . . 2_565 ?
O3 Na1 O1 Na2 -46.6(6) 2_565 . . 2_565 ?
O4 Na1 O1 Na2 175.6(6) . . . 2_565 ?
Na2 Na1 O1 Na2 2.5(6) . . . 2_565 ?
Na3 Na1 O1 Na2 -41.2(6) 2_565 . . 2_565 ?
Na3 Na1 O1 Na2 45.2(6) . . . 2_565 ?
O2 Na1 O1 Na3 92.93(8) . . . 2_565 ?
O3 Na1 O1 Na3 -5.36(8) 2_565 . . 2_565 ?
O4 Na1 O1 Na3 -143.24(8) . . . 2_565 ?
Na2 Na1 O1 Na3 43.74(6) . . . 2_565 ?
Na3 Na1 O1 Na3 86.36(8) . . . 2_565 ?
O2 Na1 O1 Na3 6.58(8) . . . . ?
O3 Na1 O1 Na3 -91.71(7) 2_565 . . . ?
O4 Na1 O1 Na3 130.40(8) . . . . ?
Na2 Na1 O1 Na3 -42.62(7) . . . . ?
Na3 Na1 O1 Na3 -86.36(8) 2_565 . . . ?
O1 Na3 O1 Na1 86.71(7) 2_565 . . . ?
O3 Na3 O1 Na1 179.12(8) . . . . ?
O2 Na3 O1 Na1 -6.03(7) . . . . ?
N2 Na3 O1 Na1 -155.49(8) . . . . ?
Na1 Na3 O1 Na1 132.39(6) 2_565 . . . ?
Na2 Na3 O1 Na1 39.95(6) . . . . ?
Na3 Na3 O1 Na1 86.71(7) 2_565 . . . ?
Na2 Na3 O1 Na1 173.26(11) 2_565 . . . ?
O1 Na3 O1 Na2 -86.56(8) 2_565 . . 2_565 ?
O3 Na3 O1 Na2 5.86(7) . . . 2_565 ?
O2 Na3 O1 Na2 -179.29(7) . . . 2_565 ?
N2 Na3 O1 Na2 31.25(10) . . . 2_565 ?
Na1 Na3 O1 Na2 -40.87(6) 2_565 . . 2_565 ?
Na1 Na3 O1 Na2 -173.26(11) . . . 2_565 ?
Na2 Na3 O1 Na2 -133.31(6) . . . 2_565 ?
Na3 Na3 O1 Na2 -86.56(8) 2_565 . . 2_565 ?
O1 Na3 O1 Na3 0.0 2_565 . . 2_565 ?
O3 Na3 O1 Na3 92.41(7) . . . 2_565 ?
O2 Na3 O1 Na3 -92.73(7) . . . 2_565 ?
N2 Na3 O1 Na3 117.81(9) . . . 2_565 ?
Na1 Na3 O1 Na3 45.68(5) 2_565 . . 2_565 ?
Na1 Na3 O1 Na3 -86.71(7) . . . 2_565 ?
Na2 Na3 O1 Na3 -46.75(5) . . . 2_565 ?
Na2 Na3 O1 Na3 86.56(8) 2_565 . . 2_565 ?
O1 Na1 O2 N1 -165.2(2) . . . . ?
O3 Na1 O2 N1 -67.5(2) 2_565 . . . ?
O4 Na1 O2 N1 80.3(2) . . . . ?
Na2 Na1 O2 N1 -73.35(19) . . . . ?
Na3 Na1 O2 N1 -117.02(19) 2_565 . . . ?
Na3 Na1 O2 N1 -158.8(2) . . . . ?
O1 Na1 O2 Na2 -91.89(8) . . . . ?
O3 Na1 O2 Na2 5.82(7) 2_565 . . . ?
O4 Na1 O2 Na2 153.65(8) . . . . ?
Na3 Na1 O2 Na2 -43.68(6) 2_565 . . . ?
Na3 Na1 O2 Na2 -85.47(6) . . . . ?
O1 Na1 O2 Na3 -6.42(8) . . . . ?
O3 Na1 O2 Na3 91.29(7) 2_565 . . . ?
O4 Na1 O2 Na3 -120.88(8) . . . . ?
Na2 Na1 O2 Na3 85.47(6) . . . . ?
Na3 Na1 O2 Na3 41.79(6) 2_565 . . . ?
O3 Na2 O2 N1 131.86(11) 2_565 . . . ?
O1 Na2 O2 N1 -133.87(12) 2_565 . . . ?
O5 Na2 O2 N1 -26.65(16) . . . . ?
Na1 Na2 O2 N1 137.64(13) . . . . ?
Na3 Na2 O2 N1 -137.05(12) . . . . ?
Na3 Na2 O2 N1 179.38(11) 2_565 . . . ?
O3 Na2 O2 Na1 -5.78(7) 2_565 . . . ?
O1 Na2 O2 Na1 88.49(7) 2_565 . . . ?
O5 Na2 O2 Na1 -164.29(9) . . . . ?
N1 Na2 O2 Na1 -137.64(13) . . . . ?
Na3 Na2 O2 Na1 85.31(6) . . . . ?
Na3 Na2 O2 Na1 41.74(5) 2_565 . . . ?
O3 Na2 O2 Na3 -91.09(7) 2_565 . . . ?
O1 Na2 O2 Na3 3.18(7) 2_565 . . . ?
O5 Na2 O2 Na3 110.40(10) . . . . ?
N1 Na2 O2 Na3 137.05(12) . . . . ?
Na1 Na2 O2 Na3 -85.31(6) . . . . ?
Na3 Na2 O2 Na3 -43.57(5) 2_565 . . . ?
O1 Na3 O2 N1 71.1(2) 2_565 . . . ?
O1 Na3 O2 N1 165.05(19) . . . . ?
O3 Na3 O2 N1 -87.2(8) . . . . ?
N2 Na3 O2 N1 -62.8(2) . . . . ?
Na1 Na3 O2 N1 74.5(2) 2_565 . . . ?
Na1 Na3 O2 N1 159.0(2) . . . . ?
Na2 Na3 O2 N1 74.29(19) . . . . ?
Na3 Na3 O2 N1 118.45(19) 2_565 . . . ?
Na2 Na3 O2 N1 164.30(16) 2_565 . . . ?
O1 Na3 O2 Na1 -87.83(7) 2_565 . . . ?
O1 Na3 O2 Na1 6.09(8) . . . . ?
O3 Na3 O2 Na1 113.9(8) . . . . ?
N2 Na3 O2 Na1 138.23(11) . . . . ?
Na1 Na3 O2 Na1 -84.44(9) 2_565 . . . ?
Na2 Na3 O2 Na1 -84.66(6) . . . . ?
Na3 Na3 O2 Na1 -40.50(6) 2_565 . . . ?
Na2 Na3 O2 Na1 5.35(10) 2_565 . . . ?
O1 Na3 O2 Na2 -3.17(7) 2_565 . . . ?
O1 Na3 O2 Na2 90.75(7) . . . . ?
O3 Na3 O2 Na2 -161.5(7) . . . . ?
N2 Na3 O2 Na2 -137.11(11) . . . . ?
Na1 Na3 O2 Na2 0.23(10) 2_565 . . . ?
Na1 Na3 O2 Na2 84.66(6) . . . . ?
Na3 Na3 O2 Na2 44.16(6) 2_565 . . . ?
Na2 Na3 O2 Na2 90.01(8) 2_565 . . . ?
O1 Na3 O3 N2 -130.72(12) 2_565 . . . ?
O1 Na3 O3 N2 135.35(12) . . . . ?
O2 Na3 O3 N2 27.6(8) . . . . ?
Na1 Na3 O3 N2 -135.78(13) 2_565 . . . ?
Na1 Na3 O3 N2 136.27(11) . . . . ?
Na2 Na3 O3 N2 -131.97(12) . . . . ?
Na3 Na3 O3 N2 -178.04(11) 2_565 . . . ?
Na2 Na3 O3 N2 141.26(13) 2_565 . . . ?
O1 Na3 O3 Na1 5.06(7) 2_565 . . 2_565 ?
O1 Na3 O3 Na1 -88.88(7) . . . 2_565 ?
O2 Na3 O3 Na1 163.4(7) . . . 2_565 ?
N2 Na3 O3 Na1 135.78(13) . . . 2_565 ?
Na1 Na3 O3 Na1 -87.95(9) . . . 2_565 ?
Na2 Na3 O3 Na1 3.80(10) . . . 2_565 ?
Na3 Na3 O3 Na1 -42.26(6) 2_565 . . 2_565 ?
Na2 Na3 O3 Na1 -82.96(6) 2_565 . . 2_565 ?
O1 Na3 O3 Na2 88.02(7) 2_565 . . 2_565 ?
O1 Na3 O3 Na2 -5.91(8) . . . 2_565 ?
O2 Na3 O3 Na2 -113.7(8) . . . 2_565 ?
N2 Na3 O3 Na2 -141.26(13) . . . 2_565 ?
Na1 Na3 O3 Na2 82.96(6) 2_565 . . 2_565 ?
Na1 Na3 O3 Na2 -4.99(11) . . . 2_565 ?
Na2 Na3 O3 Na2 86.77(9) . . . 2_565 ?
Na3 Na3 O3 Na2 40.70(6) 2_565 . . 2_565 ?
O2 Na1 O4 C22 -92.3(2) . . . . ?
O1 Na1 O4 C22 158.1(2) . . . . ?
O3 Na1 O4 C22 42.2(3) 2_565 . . . ?
Na2 Na1 O4 C22 -38.8(3) . . . . ?
Na3 Na1 O4 C22 114.9(2) 2_565 . . . ?
Na3 Na1 O4 C22 -152.9(2) . . . . ?
O2 Na1 O4 C19 125.2(2) . . . . ?
O1 Na1 O4 C19 15.5(2) . . . . ?
O3 Na1 O4 C19 -100.3(2) 2_565 . . . ?
Na2 Na1 O4 C19 178.7(2) . . . . ?
Na3 Na1 O4 C19 -27.7(3) 2_565 . . . ?
Na3 Na1 O4 C19 64.5(2) . . . . ?
O2 Na2 O5 C26 -84.7(3) . . . . ?
O3 Na2 O5 C26 122.2(2) 2_565 . . . ?
O1 Na2 O5 C26 21.7(3) 2_565 . . . ?
N1 Na2 O5 C26 -99.7(2) . . . . ?
Na1 Na2 O5 C26 -179.2(3) . . . . ?
Na3 Na2 O5 C26 -16.0(3) . . . . ?
Na3 Na2 O5 C26 62.5(3) 2_565 . . . ?
O2 Na2 O5 C23 60.9(2) . . . . ?
O3 Na2 O5 C23 -92.2(2) 2_565 . . . ?
O1 Na2 O5 C23 167.3(2) 2_565 . . . ?
N1 Na2 O5 C23 45.9(2) . . . . ?
Na1 Na2 O5 C23 -33.6(5) . . . . ?
Na3 Na2 O5 C23 129.5(2) . . . . ?
Na3 Na2 O5 C23 -151.9(2) 2_565 . . . ?
Na1 O2 N1 C1 -37.0(3) . . . . ?
Na2 O2 N1 C1 -110.96(17) . . . . ?
Na3 O2 N1 C1 173.84(16) . . . . ?
Na1 O2 N1 C5 -165.38(17) . . . . ?
Na2 O2 N1 C5 120.67(17) . . . . ?
Na3 O2 N1 C5 45.5(3) . . . . ?
Na1 O2 N1 Na2 73.95(17) . . . . ?
Na3 O2 N1 Na2 -75.20(16) . . . . ?
O3 Na2 N1 O2 -56.14(13) 2_565 . . . ?
O1 Na2 N1 O2 54.43(13) 2_565 . . . ?
O5 Na2 N1 O2 161.00(11) . . . . ?
Na1 Na2 N1 O2 -30.66(10) . . . . ?
Na3 Na2 N1 O2 31.91(10) . . . . ?
Na3 Na2 N1 O2 -0.78(13) 2_565 . . . ?
O2 Na2 N1 C1 99.1(2) . . . . ?
O3 Na2 N1 C1 42.92(19) 2_565 . . . ?
O1 Na2 N1 C1 153.49(17) 2_565 . . . ?
O5 Na2 N1 C1 -99.94(18) . . . . ?
Na1 Na2 N1 C1 68.40(17) . . . . ?
Na3 Na2 N1 C1 130.97(17) . . . . ?
Na3 Na2 N1 C1 98.28(18) 2_565 . . . ?
O2 Na2 N1 C5 -94.4(2) . . . . ?
O3 Na2 N1 C5 -150.50(18) 2_565 . . . ?
O1 Na2 N1 C5 -39.9(2) 2_565 . . . ?
O5 Na2 N1 C5 66.6(2) . . . . ?
Na1 Na2 N1 C5 -125.0(2) . . . . ?
Na3 Na2 N1 C5 -62.44(19) . . . . ?
Na3 Na2 N1 C5 -95.1(2) 2_565 . . . ?
Na1 O3 N2 C10 -179.84(15) 2_565 . . . ?
Na2 O3 N2 C10 -34.3(3) 2_565 . . . ?
Na3 O3 N2 C10 -107.79(17) . . . . ?
Na1 O3 N2 C14 52.8(3) 2_565 . . . ?
Na2 O3 N2 C14 -161.66(17) 2_565 . . . ?
Na3 O3 N2 C14 124.82(17) . . . . ?
Na1 O3 N2 Na3 -72.05(15) 2_565 . . . ?
Na2 O3 N2 Na3 73.52(18) 2_565 . . . ?
O1 Na3 N2 O3 55.58(13) 2_565 . . . ?
O1 Na3 N2 O3 -50.42(13) . . . . ?
O2 Na3 N2 O3 -176.00(12) . . . . ?
Na1 Na3 N2 O3 31.94(10) 2_565 . . . ?
Na1 Na3 N2 O3 -89.35(17) . . . . ?
Na2 Na3 N2 O3 96.66(15) . . . . ?
Na3 Na3 N2 O3 2.43(14) 2_565 . . . ?
Na2 Na3 N2 O3 -27.61(10) 2_565 . . . ?
O1 Na3 N2 C10 156.96(16) 2_565 . . . ?
O1 Na3 N2 C10 50.96(19) . . . . ?
O3 Na3 N2 C10 101.4(2) . . . . ?
O2 Na3 N2 C10 -74.6(2) . . . . ?
Na1 Na3 N2 C10 133.32(17) 2_565 . . . ?
Na1 Na3 N2 C10 12.0(3) . . . . ?
Na2 Na3 N2 C10 -161.95(15) . . . . ?
Na3 Na3 N2 C10 103.81(17) 2_565 . . . ?
Na2 Na3 N2 C10 73.78(16) 2_565 . . . ?
O1 Na3 N2 C14 -39.7(2) 2_565 . . . ?
O1 Na3 N2 C14 -145.68(19) . . . . ?
O3 Na3 N2 C14 -95.3(2) . . . . ?
O2 Na3 N2 C14 88.7(2) . . . . ?
Na1 Na3 N2 C14 -63.3(2) 2_565 . . . ?
Na1 Na3 N2 C14 175.39(16) . . . . ?
Na2 Na3 N2 C14 1.4(3) . . . . ?
Na3 Na3 N2 C14 -92.8(2) 2_565 . . . ?
Na2 Na3 N2 C14 -122.9(2) 2_565 . . . ?
O2 N1 C1 C6 69.3(3) . . . . ?
C5 N1 C1 C6 -167.1(2) . . . . ?
Na2 N1 C1 C6 0.6(3) . . . . ?
O2 N1 C1 C2 -175.6(2) . . . . ?
C5 N1 C1 C2 -52.0(3) . . . . ?
Na2 N1 C1 C2 115.7(2) . . . . ?
O2 N1 C1 C7 -50.9(3) . . . . ?
C5 N1 C1 C7 72.6(3) . . . . ?
Na2 N1 C1 C7 -119.7(2) . . . . ?
N1 C1 C2 C3 53.8(3) . . . . ?
C6 C1 C2 C3 169.2(3) . . . . ?
C7 C1 C2 C3 -73.2(3) . . . . ?
C1 C2 C3 C4 -56.7(4) . . . . ?
C2 C3 C4 C5 56.6(3) . . . . ?
O2 N1 C5 C8 -68.9(3) . . . . ?
C1 N1 C5 C8 167.2(2) . . . . ?
Na2 N1 C5 C8 0.6(3) . . . . ?
O2 N1 C5 C9 50.1(3) . . . . ?
C1 N1 C5 C9 -73.8(3) . . . . ?
Na2 N1 C5 C9 119.6(2) . . . . ?
O2 N1 C5 C4 175.8(2) . . . . ?
C1 N1 C5 C4 51.9(3) . . . . ?
Na2 N1 C5 C4 -114.7(2) . . . . ?
C3 C4 C5 N1 -53.3(3) . . . . ?
C3 C4 C5 C8 -167.8(3) . . . . ?
C3 C4 C5 C9 73.9(3) . . . . ?
O3 N2 C10 C16 -51.7(3) . . . . ?
C14 N2 C10 C16 71.1(3) . . . . ?
Na3 N2 C10 C16 -123.4(2) . . . . ?
O3 N2 C10 C15 68.4(2) . . . . ?
C14 N2 C10 C15 -168.8(2) . . . . ?
Na3 N2 C10 C15 -3.2(3) . . . . ?
O3 N2 C10 C11 -177.1(2) . . . . ?
C14 N2 C10 C11 -54.3(3) . . . . ?
Na3 N2 C10 C11 111.2(2) . . . . ?
N2 C10 C11 C12 54.3(3) . . . . ?
C16 C10 C11 C12 -72.8(3) . . . . ?
C15 C10 C11 C12 169.1(3) . . . . ?
C10 C11 C12 C13 -56.3(4) . . . . ?
C11 C12 C13 C14 56.7(3) . . . . ?
O3 N2 C14 C17 -66.3(2) . . . . ?
C10 N2 C14 C17 170.6(2) . . . . ?
Na3 N2 C14 C17 7.6(3) . . . . ?
O3 N2 C14 C13 178.0(2) . . . . ?
C10 N2 C14 C13 54.9(3) . . . . ?
Na3 N2 C14 C13 -108.0(2) . . . . ?
O3 N2 C14 C18 53.6(3) . . . . ?
C10 N2 C14 C18 -69.5(3) . . . . ?
Na3 N2 C14 C18 127.6(2) . . . . ?
C12 C13 C14 N2 -55.2(3) . . . . ?
C12 C13 C14 C17 -170.9(2) . . . . ?
C12 C13 C14 C18 71.5(3) . . . . ?
C22 O4 C19 C20 -1.4(4) . . . . ?
Na1 O4 C19 C20 145.8(2) . . . . ?
O4 C19 C20 C21 -21.2(4) . . . . ?
C19 C20 C21 C22 34.6(4) . . . . ?
C19 O4 C22 C21 23.8(4) . . . . ?
Na1 O4 C22 C21 -122.3(2) . . . . ?
C20 C21 C22 O4 -36.2(3) . . . . ?
C26 O5 C23 C24 1.8(5) . . . . ?
Na2 O5 C23 C24 -149.1(4) . . . . ?
C26 O5 C23 C27 -23.2(5) . . . . ?
Na2 O5 C23 C27 -174.0(3) . . . . ?
O5 C23 C24 C25 17.4(8) . . . . ?
C27 C23 C24 C25 96.8(13) . . . . ?
C23 C24 C25 C26 -27.3(8) . . . . ?
C23 O5 C26 C28 10.0(5) . . . . ?
Na2 O5 C26 C28 157.6(4) . . . . ?
C23 O5 C26 C25 -18.0(4) . . . . ?
Na2 O5 C26 C25 129.7(3) . . . . ?
C24 C25 C26 O5 27.9(6) . . . . ?
C24 C25 C26 C28 -79.6(10) . . . . ?
O5 C23 C27 C28 27.1(7) . . . . ?
C24 C23 C27 C28 -80.8(12) . . . . ?
O5 C26 C28 C27 8.3(8) . . . . ?
C25 C26 C28 C27 88.5(11) . . . . ?
C23 C27 C28 C26 -21.7(8) . . . . ?
